data_7238838
loop_
_publ_author_name
'Xiong, Ying'
'Yang, Rui'
'Chen, Sha'
'Jiang, Ji-Jun'
'Su, Cheng-Yong'

_publ_section_title
;
 Assembly of Ag(i) coordination polymers from a tripyridyl-ester ligand:
 effects of counter anion, ligand conformation and \p--\p interaction on
 non-interpenetrating 2D \\rightarrow 3D dimension increase
;
_journal_issue 45
_journal_name_full CrystEngComm
_journal_page_first 9751
_journal_paper_doi 10.1039/c3ce41071d
_journal_volume 15
_journal_year 2013
_chemical_formula_sum 'C30 H38.5 Ag F6 N3 O11.75 S3 Sb'
_chemical_formula_weight 1068.94
_space_group_IT_number 2
_space_group_name_Hall '-P 1'
_space_group_name_H-M_alt 'P -1'
_symmetry_cell_setting triclinic
_symmetry_space_group_name_H-M 'P -1'
_atom_sites_solution_hydrogens geom
_atom_sites_solution_primary direct
_atom_sites_solution_secondary difmap
_audit_creation_method SHELXL-97
_cell_angle_alpha 110.448(2)
_cell_angle_beta 100.874(2)
_cell_angle_gamma 95.504(2)
_cell_formula_units_Z 2
_cell_length_a 11.2552(11)
_cell_length_b 13.6464(14)
_cell_length_c 16.3098(16)
_cell_measurement_temperature 173(2)
_cell_measurement_theta_max 30.2499
_cell_measurement_theta_min 2.6475
_cell_volume 2269.2(4)
_computing_structure_refinement 'SHELXL-97 (Sheldrick, 1997)'
_computing_structure_solution 'SHELXS-97 (Sheldrick, 1990)'
_diffrn_ambient_temperature 173(2)
_diffrn_detector_area_resol_mean 16.0855
_diffrn_measured_fraction_theta_full 0.982
_diffrn_measured_fraction_theta_max 0.982
_diffrn_measurement_device_type 'Oxford Germini S Ultra'
_diffrn_measurement_method '\w scan and \p scan'
_diffrn_radiation_monochromator graphite
_diffrn_radiation_source 'fine-focus sealed tube'
_diffrn_radiation_type MoK\a
_diffrn_radiation_wavelength 0.71073
_diffrn_reflns_av_R_equivalents 0.0218
_diffrn_reflns_av_sigmaI/netI 0.0366
_diffrn_reflns_limit_h_max 14
_diffrn_reflns_limit_h_min -14
_diffrn_reflns_limit_k_max 17
_diffrn_reflns_limit_k_min -17
_diffrn_reflns_limit_l_max 20
_diffrn_reflns_limit_l_min -20
_diffrn_reflns_number 19119
_diffrn_reflns_theta_full 27.00
_diffrn_reflns_theta_max 27.00
_diffrn_reflns_theta_min 1.87
_diffrn_standards_decay_% none
_diffrn_standards_number 8741
_exptl_absorpt_coefficient_mu 1.242
_exptl_absorpt_correction_T_max 0.8652
_exptl_absorpt_correction_T_min 0.8356
_exptl_absorpt_correction_type none
_exptl_crystal_colour colorless
_exptl_crystal_density_diffrn 1.564
_exptl_crystal_density_method 'not measured'
_exptl_crystal_description block
_exptl_crystal_F_000 1067
_exptl_crystal_size_max 0.15
_exptl_crystal_size_mid 0.14
_exptl_crystal_size_min 0.12
_refine_diff_density_max 1.553
_refine_diff_density_min -0.759
_refine_diff_density_rms 0.138
_refine_ls_extinction_method none
_refine_ls_goodness_of_fit_ref 1.053
_refine_ls_hydrogen_treatment goem
_refine_ls_matrix_type full
_refine_ls_number_parameters 565
_refine_ls_number_reflns 9730
_refine_ls_number_restraints 132
_refine_ls_restrained_S_all 1.089
_refine_ls_R_factor_all 0.0706
_refine_ls_R_factor_gt 0.0506
_refine_ls_shift/su_max 0.000
_refine_ls_shift/su_mean 0.000
_refine_ls_structure_factor_coef Fsqd
_refine_ls_weighting_details 'calc w=1/[\s^2^(Fo^2^)+(0.1005P)^2^+3.0476P] where P=(Fo^2^+2Fc^2^)/3'
_refine_ls_weighting_scheme calc
_refine_ls_wR_factor_gt 0.1489
_refine_ls_wR_factor_ref 0.1674
_reflns_number_gt 7291
_reflns_number_total 9730
_reflns_threshold_expression >2sigma(I)
_cod_data_source_file c3ce41071d.txt
_cod_data_source_block 2
_cod_original_sg_symbol_H-M p-1
_cod_original_formula_sum 'C30 H38.50 Ag F6 N3 O11.75 S3 Sb'
_cod_database_code 7238838

loop_
_symmetry_equiv_pos_as_xyz
'x, y, z'
'-x, -y, -z'

loop_
_atom_site_label
_atom_site_type_symbol
_atom_site_fract_x
_atom_site_fract_y
_atom_site_fract_z
_atom_site_U_iso_or_equiv
_atom_site_adp_type
_atom_site_occupancy
_atom_site_symmetry_multiplicity
_atom_site_calc_flag
_atom_site_refinement_flags
_atom_site_disorder_assembly
_atom_site_disorder_group
Ag1 Ag -0.02394(3) 0.18017(3) 0.37720(2) 0.03579(13) Uani 1 1 d . . .
N1 N 0.0235(4) 0.2511(3) 0.5308(3) 0.0384(9) Uani 1 1 d . . .
N2 N 0.0988(4) 0.2554(3) 1.3100(3) 0.0391(9) Uani 1 1 d . . .
N3 N 0.8112(4) 1.0514(3) 1.2973(3) 0.0366(9) Uani 1 1 d . . .
Sb1 Sb 0.46290(3) 0.69672(3) 0.42412(3) 0.04807(14) Uani 1 1 d . . .
C1 C 0.3074(4) 0.4902(4) 0.9381(3) 0.0312(9) Uani 1 1 d . . .
C2 C 0.2625(4) 0.4421(4) 0.9908(3) 0.0307(9) Uani 1 1 d . . .
H2A H 0.2016 0.3796 0.9650 0.037 Uiso 1 1 calc R . .
C3 C 0.3104(4) 0.4892(4) 1.0825(3) 0.0307(9) Uani 1 1 d . . .
C4 C 0.3993(4) 0.5792(4) 1.1220(3) 0.0333(10) Uani 1 1 d . . .
H4A H 0.4317 0.6098 1.1854 0.040 Uiso 1 1 calc R . .
C5 C 0.4391(4) 0.6229(3) 1.0657(3) 0.0301(9) Uani 1 1 d . . .
C6 C 0.3962(4) 0.5807(4) 0.9738(3) 0.0299(9) Uani 1 1 d . . .
H6A H 0.4262 0.6123 0.9366 0.036 Uiso 1 1 calc R . .
C7 C 0.1472(5) 0.4468(4) 0.8094(3) 0.0358(10) Uani 1 1 d . . .
C8 C 0.3136(5) 0.3820(4) 1.1691(4) 0.0392(11) Uani 1 1 d . . .
C9 C 0.5015(4) 0.8066(4) 1.1469(3) 0.0356(10) Uani 1 1 d . . .
C10 C 0.1072(4) 0.3755(4) 0.7128(3) 0.0309(9) Uani 1 1 d . . .
C11 C 0.1795(4) 0.3108(4) 0.6669(3) 0.0361(10) Uani 1 1 d . . .
H11A H 0.2590 0.3079 0.6974 0.043 Uiso 1 1 calc R . .
C12 C 0.1350(5) 0.2507(4) 0.5765(3) 0.0411(11) Uani 1 1 d . . .
H12A H 0.1858 0.2071 0.5454 0.049 Uiso 1 1 calc R . .
C13 C -0.0483(4) 0.3119(4) 0.5747(3) 0.0373(11) Uani 1 1 d . . .
H13A H -0.1282 0.3115 0.5425 0.045 Uiso 1 1 calc R . .
C14 C -0.0102(5) 0.3756(4) 0.6654(3) 0.0365(11) Uani 1 1 d . . .
H14A H -0.0628 0.4185 0.6949 0.044 Uiso 1 1 calc R . .
C15 C 0.2383(5) 0.3409(4) 1.2201(3) 0.0353(10) Uani 1 1 d . . .
C16 C 0.1189(5) 0.3586(4) 1.2196(3) 0.0373(11) Uani 1 1 d . . .
H16A H 0.0830 0.3998 1.1885 0.045 Uiso 1 1 calc R . .
C17 C 0.0536(5) 0.3142(4) 1.2661(3) 0.0383(11) Uani 1 1 d . . .
H17A H -0.0279 0.3266 1.2664 0.046 Uiso 1 1 calc R . .
C18 C 0.2129(5) 0.2390(5) 1.3110(4) 0.0487(14) Uani 1 1 d . . .
H18A H 0.2461 0.1975 1.3428 0.058 Uiso 1 1 calc R . .
C19 C 0.2858(5) 0.2810(5) 1.2666(4) 0.0496(14) Uani 1 1 d . . .
H19A H 0.3677 0.2683 1.2685 0.060 Uiso 1 1 calc R . .
C20 C 0.6125(4) 0.8914(4) 1.1984(3) 0.0321(10) Uani 1 1 d . . .
C21 C 0.5955(5) 0.9942(4) 1.2419(4) 0.0472(13) Uani 1 1 d . . .
H21A H 0.5152 1.0110 1.2386 0.057 Uiso 1 1 calc R . .
C22 C 0.6972(5) 1.0714(4) 1.2901(4) 0.0442(12) Uani 1 1 d . . .
H22A H 0.6855 1.1421 1.3195 0.053 Uiso 1 1 calc R . .
C23 C 0.8261(4) 0.9527(4) 1.2553(4) 0.0417(12) Uani 1 1 d . . .
H23A H 0.9075 0.9383 1.2601 0.050 Uiso 1 1 calc R . .
C24 C 0.7301(4) 0.8693(4) 1.2048(4) 0.0389(11) Uani 1 1 d . . .
H24A H 0.7447 0.7995 1.1758 0.047 Uiso 1 1 calc R . .
O7 O 0.1233(4) 0.0457(4) 0.3801(4) 0.0671(13) Uani 1 1 d . . .
S1 S 0.17728(15) -0.05004(12) 0.38062(11) 0.0520(4) Uani 1 1 d . . .
C25 C 0.2309(8) -0.0311(6) 0.4953(5) 0.0700(19) Uani 1 1 d . . .
H25A H 0.1607 -0.0385 0.5215 0.105 Uiso 1 1 calc R . .
H25B H 0.2804 0.0400 0.5281 0.105 Uiso 1 1 calc R . .
H25C H 0.2815 -0.0846 0.4997 0.105 Uiso 1 1 calc R . .
C26 C 0.3204(7) -0.0330(6) 0.3528(6) 0.072(2) Uani 1 1 d . . .
H26A H 0.3065 -0.0409 0.2895 0.108 Uiso 1 1 calc R . .
H26B H 0.3672 -0.0867 0.3623 0.108 Uiso 1 1 calc R . .
H26C H 0.3669 0.0380 0.3912 0.108 Uiso 1 1 calc R . .
S2 S -0.20830(16) 0.42575(13) 0.37379(12) 0.0559(4) Uani 1 1 d . . .
O8 O -0.1665(4) 0.3291(4) 0.3803(3) 0.0641(12) Uani 1 1 d . . .
C28 C -0.1935(8) 0.5173(5) 0.4852(6) 0.075(2) Uani 1 1 d . . .
H28A H -0.1062 0.5436 0.5150 0.113 Uiso 1 1 calc R . .
H28B H -0.2320 0.4818 0.5189 0.113 Uiso 1 1 calc R . .
H28C H -0.2341 0.5771 0.4832 0.113 Uiso 1 1 calc R . .
C27 C -0.3707(7) 0.3957(9) 0.3407(7) 0.098(3) Uani 1 1 d . . .
H27A H -0.3967 0.3443 0.2784 0.146 Uiso 1 1 calc R . .
H27B H -0.4035 0.4608 0.3449 0.146 Uiso 1 1 calc R . .
H27C H -0.4019 0.3653 0.3805 0.146 Uiso 1 1 calc R . .
S3 S 0.07360(14) 0.78092(13) 1.13909(12) 0.0639(5) Uani 1 1 d . . .
O9 O -0.0591(4) 0.7549(4) 1.1391(4) 0.0880(19) Uani 1 1 d . . .
C30 C 0.1468(8) 0.6948(7) 1.1763(10) 0.117(4) Uani 1 1 d . . .
H30A H 0.1489 0.7128 1.2403 0.176 Uiso 1 1 calc R . .
H30B H 0.2310 0.7002 1.1683 0.176 Uiso 1 1 calc R . .
H30C H 0.1025 0.6221 1.1416 0.176 Uiso 1 1 calc R . .
C29 C 0.0885(10) 0.7225(13) 1.0262(7) 0.163(7) Uani 1 1 d . . .
H29A H 0.0513 0.7616 0.9908 0.244 Uiso 1 1 calc R . .
H29B H 0.0467 0.6483 0.9997 0.244 Uiso 1 1 calc R . .
H29C H 0.1758 0.7255 1.0259 0.244 Uiso 1 1 calc R . .
O1 O 0.2651(3) 0.4399(3) 0.8445(2) 0.0348(7) Uani 1 1 d . . .
O2 O 0.2558(3) 0.4474(3) 1.1372(2) 0.0385(8) Uani 1 1 d . . .
O3 O 0.5344(3) 0.7125(3) 1.1047(2) 0.0361(7) Uani 1 1 d . . .
O4 O 0.0871(4) 0.5023(3) 0.8512(3) 0.0490(10) Uani 1 1 d . . .
O5 O 0.4106(4) 0.3606(4) 1.1575(3) 0.0613(12) Uani 1 1 d . . .
O6 O 0.3986(3) 0.8199(3) 1.1454(3) 0.0543(11) Uani 1 1 d . . .
F2 F 0.4038(9) 0.7741(8) 0.5175(6) 0.200(4) Uani 1 1 d U A .
F4 F 0.5166(8) 0.6093(7) 0.3295(4) 0.157(3) Uani 1 1 d U A .
F3 F 0.3271(8) 0.7166(9) 0.3486(8) 0.100(3) Uani 0.50 1 d PU A 1
F5 F 0.5431(14) 0.8239(11) 0.4316(13) 0.160(6) Uani 0.50 1 d PU A 1
F6 F 0.3770(17) 0.5773(12) 0.4216(13) 0.148(5) Uani 0.50 1 d PU A 1
F1 F 0.5969(14) 0.6815(12) 0.4971(10) 0.116(5) Uani 0.50 1 d PU A 1
F6' F 0.3129(14) 0.6238(17) 0.3591(15) 0.185(6) Uani 0.50 1 d PU A 2
F5' F 0.6182(14) 0.7416(17) 0.4880(12) 0.150(6) Uani 0.50 1 d PU A 2
F3' F 0.484(2) 0.7642(15) 0.3483(14) 0.194(7) Uani 0.50 1 d PU A 2
F1' F 0.467(2) 0.6012(14) 0.4796(13) 0.162(5) Uani 0.50 1 d PU A 2
O1W O -0.120(2) 0.0686(16) 1.0935(12) 0.176(8) Uani 0.50 1 d PU . .
O3W O 0.2116(18) 0.1484(15) 1.0019(11) 0.145(6) Uani 0.50 1 d PU . .
O2W O 0.5000 1.0000 1.0000 0.193(12) Uani 0.50 2 d SPU . .
O4W O 0.557(2) 1.1428(17) 1.0656(13) 0.167(7) Uani 0.50 1 d PU . .
O1W' O 0.060(2) 0.0400(12) 1.0807(12) 0.172(8) Uani 0.50 1 d PU . .
O3W' O 0.100(3) 0.030(2) 0.968(2) 0.209(10) Uani 0.50 1 d PU . .

loop_
_atom_site_aniso_label
_atom_site_aniso_U_11
_atom_site_aniso_U_22
_atom_site_aniso_U_33
_atom_site_aniso_U_23
_atom_site_aniso_U_13
_atom_site_aniso_U_12
Ag1 0.0394(2) 0.0323(2) 0.0281(2) 0.00701(15) 0.00459(15) -0.00492(15)
N1 0.045(2) 0.032(2) 0.029(2) 0.0036(17) 0.0063(18) 0.0011(18)
N2 0.037(2) 0.040(2) 0.042(2) 0.018(2) 0.0105(18) 0.0011(18)
N3 0.033(2) 0.031(2) 0.038(2) 0.0055(18) 0.0067(17) 0.0016(17)
Sb1 0.0372(2) 0.0533(2) 0.0524(3) 0.01718(19) 0.01118(17) 0.01160(17)
C1 0.025(2) 0.035(2) 0.028(2) 0.0061(19) 0.0043(17) 0.0071(18)
C2 0.027(2) 0.030(2) 0.031(2) 0.0091(19) 0.0052(18) -0.0026(18)
C3 0.030(2) 0.035(2) 0.031(2) 0.015(2) 0.0110(18) 0.0071(19)
C4 0.031(2) 0.038(3) 0.027(2) 0.009(2) 0.0041(18) 0.0046(19)
C5 0.023(2) 0.026(2) 0.034(2) 0.0053(18) 0.0050(17) -0.0004(17)
C6 0.027(2) 0.031(2) 0.033(2) 0.0129(19) 0.0086(18) 0.0037(18)
C7 0.042(3) 0.032(2) 0.029(2) 0.007(2) 0.007(2) 0.009(2)
C8 0.036(3) 0.047(3) 0.039(3) 0.024(2) 0.005(2) 0.005(2)
C9 0.029(2) 0.032(2) 0.043(3) 0.013(2) 0.005(2) 0.0001(19)
C10 0.033(2) 0.031(2) 0.025(2) 0.0090(19) 0.0015(18) 0.0051(18)
C11 0.030(2) 0.038(3) 0.036(3) 0.010(2) 0.0039(19) 0.008(2)
C12 0.042(3) 0.043(3) 0.035(3) 0.007(2) 0.010(2) 0.014(2)
C13 0.029(2) 0.041(3) 0.036(3) 0.013(2) -0.0004(19) 0.005(2)
C14 0.033(2) 0.038(3) 0.031(2) 0.006(2) 0.0030(19) 0.011(2)
C15 0.034(2) 0.037(3) 0.036(3) 0.017(2) 0.008(2) 0.001(2)
C16 0.044(3) 0.036(3) 0.039(3) 0.019(2) 0.015(2) 0.012(2)
C17 0.039(3) 0.043(3) 0.041(3) 0.020(2) 0.018(2) 0.013(2)
C18 0.040(3) 0.062(4) 0.058(3) 0.041(3) 0.010(3) 0.008(3)
C19 0.033(3) 0.069(4) 0.060(4) 0.041(3) 0.010(2) 0.010(3)
C20 0.024(2) 0.028(2) 0.038(3) 0.006(2) 0.0064(18) -0.0003(17)
C21 0.030(3) 0.035(3) 0.070(4) 0.012(3) 0.013(3) 0.006(2)
C22 0.043(3) 0.025(2) 0.057(3) 0.007(2) 0.013(2) 0.003(2)
C23 0.022(2) 0.037(3) 0.054(3) 0.005(2) 0.005(2) 0.0024(19)
C24 0.030(2) 0.028(2) 0.046(3) 0.002(2) 0.006(2) 0.0011(19)
O7 0.061(3) 0.059(3) 0.080(3) 0.024(2) 0.008(2) 0.026(2)
S1 0.0551(9) 0.0386(7) 0.0578(9) 0.0136(7) 0.0110(7) 0.0087(6)
C25 0.087(5) 0.058(4) 0.069(5) 0.032(4) 0.011(4) 0.019(4)
C26 0.065(4) 0.068(5) 0.085(5) 0.023(4) 0.032(4) 0.017(4)
S2 0.0610(10) 0.0492(8) 0.0717(11) 0.0324(8) 0.0270(8) 0.0152(7)
O8 0.071(3) 0.054(3) 0.072(3) 0.019(2) 0.021(2) 0.036(2)
C28 0.079(5) 0.039(3) 0.095(6) 0.005(4) 0.031(4) 0.008(3)
C27 0.064(5) 0.125(8) 0.089(6) 0.031(6) -0.006(4) 0.035(5)
S3 0.0349(7) 0.0512(9) 0.0708(11) -0.0160(8) 0.0112(7) -0.0007(6)
O9 0.031(2) 0.065(3) 0.121(5) -0.022(3) 0.018(3) 0.004(2)
C30 0.065(5) 0.074(6) 0.221(14) 0.047(7) 0.065(7) 0.019(4)
C29 0.085(7) 0.238(16) 0.072(6) -0.050(8) 0.015(5) 0.017(9)
O1 0.0278(16) 0.0410(18) 0.0251(16) 0.0042(14) 0.0006(13) 0.0004(14)
O2 0.0377(19) 0.047(2) 0.0414(19) 0.0257(17) 0.0161(15) 0.0068(15)
O3 0.0256(16) 0.0287(16) 0.0420(19) 0.0020(14) 0.0064(14) -0.0035(13)
O4 0.047(2) 0.051(2) 0.0356(19) 0.0010(17) 0.0006(16) 0.0220(18)
O5 0.045(2) 0.087(3) 0.086(3) 0.061(3) 0.032(2) 0.027(2)
O6 0.0247(19) 0.039(2) 0.085(3) 0.010(2) 0.0055(18) 0.0034(15)
F2 0.206(8) 0.232(9) 0.167(7) 0.023(6) 0.106(6) 0.138(7)
F4 0.194(7) 0.195(7) 0.067(3) 0.017(4) 0.035(4) 0.091(6)
F3 0.058(5) 0.091(6) 0.134(8) 0.047(6) -0.031(5) 0.026(5)
F5 0.150(9) 0.109(8) 0.198(12) 0.099(9) -0.041(8) -0.074(7)
F6 0.148(10) 0.118(8) 0.185(10) 0.092(8) 0.016(8) -0.031(7)
F1 0.109(8) 0.128(9) 0.091(6) 0.044(7) -0.041(6) 0.049(7)
F6' 0.096(8) 0.199(11) 0.199(11) 0.028(10) -0.003(8) -0.002(9)
F5' 0.083(7) 0.200(13) 0.112(9) 0.016(10) -0.001(7) -0.020(9)
F3' 0.271(14) 0.161(11) 0.169(11) 0.125(10) 0.003(10) -0.020(10)
F1' 0.199(11) 0.159(9) 0.156(9) 0.107(8) 0.031(8) 0.004(9)
O1W 0.298(19) 0.121(12) 0.083(9) 0.037(9) 0.023(11) -0.034(12)
O3W 0.176(14) 0.146(12) 0.095(10) 0.029(9) 0.015(9) 0.038(11)
O2W 0.29(2) 0.207(19) 0.148(17) 0.135(16) 0.054(14) 0.101(16)
O4W 0.264(17) 0.166(13) 0.125(12) 0.097(11) 0.064(11) 0.083(12)
O1W' 0.248(16) 0.083(9) 0.117(11) -0.005(8) -0.049(11) 0.061(10)
O3W' 0.227(14) 0.195(13) 0.217(13) 0.088(10) 0.060(9) 0.038(9)

loop_
_atom_type_symbol
_atom_type_description
_atom_type_scat_dispersion_real
_atom_type_scat_dispersion_imag
_atom_type_scat_source
C C 0.0033 0.0016 'International Tables Vol C Tables 4.2.6.8 and 6.1.1.4'
H H 0.0000 0.0000 'International Tables Vol C Tables 4.2.6.8 and 6.1.1.4'
N N 0.0061 0.0033 'International Tables Vol C Tables 4.2.6.8 and 6.1.1.4'
O O 0.0106 0.0060 'International Tables Vol C Tables 4.2.6.8 and 6.1.1.4'
F F 0.0171 0.0103 'International Tables Vol C Tables 4.2.6.8 and 6.1.1.4'
Ag Ag -0.8971 1.1015 'International Tables Vol C Tables 4.2.6.8 and 6.1.1.4'
Sb Sb -0.5866 1.5461 'International Tables Vol C Tables 4.2.6.8 and 6.1.1.4'
S S 0.1246 0.1234 'International Tables Vol C Tables 4.2.6.8 and 6.1.1.4'

loop_
_geom_angle_atom_site_label_1
_geom_angle_atom_site_label_2
_geom_angle_atom_site_label_3
_geom_angle
_geom_angle_site_symmetry_1
_geom_angle_site_symmetry_3
N3 Ag1 N1 121.76(16) 1_444 .
N3 Ag1 N2 122.45(16) 1_444 1_554
N1 Ag1 N2 115.68(16) . 1_554
N3 Ag1 O7 93.36(15) 1_444 .
N1 Ag1 O7 90.30(16) . .
N2 Ag1 O7 89.56(16) 1_554 .
C12 N1 C13 118.7(4) . .
C12 N1 Ag1 119.6(3) . .
C13 N1 Ag1 120.3(3) . .
C18 N2 C17 118.6(4) . .
C18 N2 Ag1 121.9(3) . 1_556
C17 N2 Ag1 119.5(3) . 1_556
C23 N3 C22 117.9(4) . .
C23 N3 Ag1 120.3(3) . 1_666
C22 N3 Ag1 121.9(3) . 1_666
F5' Sb1 F6 119.9(9) . .
F5' Sb1 F6' 167.6(10) . .
F6 Sb1 F6' 49.0(9) . .
F5' Sb1 F2 92.7(7) . .
F6 Sb1 F2 89.8(7) . .
F6' Sb1 F2 92.9(7) . .
F5' Sb1 F1 29.0(7) . .
F6 Sb1 F1 90.9(8) . .
F6' Sb1 F1 139.4(10) . .
F2 Sb1 F1 93.3(6) . .
F5' Sb1 F3' 93.2(10) . .
F6 Sb1 F3' 139.3(9) . .
F6' Sb1 F3' 94.8(11) . .
F2 Sb1 F3' 113.2(8) . .
F1 Sb1 F3' 119.1(9) . .
F5' Sb1 F1' 82.7(9) . .
F6 Sb1 F1' 37.9(6) . .
F6' Sb1 F1' 86.8(10) . .
F2 Sb1 F1' 84.1(7) . .
F1 Sb1 F1' 54.0(8) . .
F3' Sb1 F1' 162.5(10) . .
F5' Sb1 F5 61.7(8) . .
F6 Sb1 F5 175.7(9) . .
F6' Sb1 F5 129.9(10) . .
F2 Sb1 F5 86.1(8) . .
F1 Sb1 F5 90.6(7) . .
F3' Sb1 F5 42.3(7) . .
F1' Sb1 F5 142.4(8) . .
F5' Sb1 F4 89.3(7) . .
F6 Sb1 F4 85.9(7) . .
F6' Sb1 F4 84.4(7) . .
F2 Sb1 F4 175.8(5) . .
F1 Sb1 F4 86.6(6) . .
F3' Sb1 F4 70.3(8) . .
F1' Sb1 F4 92.5(7) . .
F5 Sb1 F4 98.1(7) . .
F5' Sb1 F3 149.1(8) . .
F6 Sb1 F3 91.0(7) . .
F6' Sb1 F3 42.5(8) . .
F2 Sb1 F3 86.7(5) . .
F1 Sb1 F3 178.1(7) . .
F3' Sb1 F3 59.2(8) . .
F1' Sb1 F3 127.9(8) . .
F5 Sb1 F3 87.5(6) . .
F4 Sb1 F3 93.5(5) . .
C6 C1 C2 122.7(4) . .
C6 C1 O1 119.6(4) . .
C2 C1 O1 117.5(4) . .
C3 C2 C1 116.8(4) . .
C3 C2 H2A 121.6 . .
C1 C2 H2A 121.6 . .
C4 C3 C2 123.0(4) . .
C4 C3 O2 119.6(4) . .
C2 C3 O2 117.0(4) . .
C5 C4 C3 117.0(4) . .
C5 C4 H4A 121.5 . .
C3 C4 H4A 121.5 . .
C6 C5 C4 123.5(4) . .
C6 C5 O3 118.7(4) . .
C4 C5 O3 117.7(4) . .
C5 C6 C1 116.9(4) . .
C5 C6 H6A 121.5 . .
C1 C6 H6A 121.5 . .
O4 C7 O1 124.0(4) . .
O4 C7 C10 125.8(5) . .
O1 C7 C10 110.1(4) . .
O5 C8 O2 124.1(5) . .
O5 C8 C15 125.7(5) . .
O2 C8 C15 110.2(4) . .
O6 C9 O3 124.6(4) . .
O6 C9 C20 124.4(5) . .
O3 C9 C20 111.0(4) . .
C11 C10 C14 118.2(4) . .
C11 C10 C7 124.0(4) . .
C14 C10 C7 117.7(4) . .
C12 C11 C10 119.3(4) . .
C12 C11 H11A 120.4 . .
C10 C11 H11A 120.4 . .
N1 C12 C11 122.8(5) . .
N1 C12 H12A 118.6 . .
C11 C12 H12A 118.6 . .
N1 C13 C14 122.2(4) . .
N1 C13 H13A 118.9 . .
C14 C13 H13A 118.9 . .
C13 C14 C10 118.8(4) . .
C13 C14 H14A 120.6 . .
C10 C14 H14A 120.6 . .
C19 C15 C16 118.6(5) . .
C19 C15 C8 119.9(5) . .
C16 C15 C8 121.5(4) . .
C15 C16 C17 117.8(5) . .
C15 C16 H16A 121.1 . .
C17 C16 H16A 121.1 . .
N2 C17 C16 123.7(5) . .
N2 C17 H17A 118.2 . .
C16 C17 H17A 118.2 . .
N2 C18 C19 121.9(5) . .
N2 C18 H18A 119.1 . .
C19 C18 H18A 119.1 . .
C15 C19 C18 119.5(5) . .
C15 C19 H19A 120.3 . .
C18 C19 H19A 120.3 . .
C24 C20 C21 119.3(4) . .
C24 C20 C9 122.0(4) . .
C21 C20 C9 118.7(4) . .
C22 C21 C20 118.6(5) . .
C22 C21 H21A 120.7 . .
C20 C21 H21A 120.7 . .
N3 C22 C21 122.8(5) . .
N3 C22 H22A 118.6 . .
C21 C22 H22A 118.6 . .
N3 C23 C24 123.9(5) . .
N3 C23 H23A 118.0 . .
C24 C23 H23A 118.0 . .
C20 C24 C23 117.4(5) . .
C20 C24 H24A 121.3 . .
C23 C24 H24A 121.3 . .
S1 O7 Ag1 164.5(3) . .
O7 S1 C26 105.3(3) . .
O7 S1 C25 106.3(3) . .
C26 S1 C25 99.1(4) . .
S1 C25 H25A 109.5 . .
S1 C25 H25B 109.5 . .
H25A C25 H25B 109.5 . .
S1 C25 H25C 109.5 . .
H25A C25 H25C 109.5 . .
H25B C25 H25C 109.5 . .
S1 C26 H26A 109.5 . .
S1 C26 H26B 109.5 . .
H26A C26 H26B 109.5 . .
S1 C26 H26C 109.5 . .
H26A C26 H26C 109.5 . .
H26B C26 H26C 109.5 . .
O8 S2 C27 106.4(4) . .
O8 S2 C28 107.5(3) . .
C27 S2 C28 97.9(4) . .
S2 C28 H28A 109.5 . .
S2 C28 H28B 109.5 . .
H28A C28 H28B 109.5 . .
S2 C28 H28C 109.5 . .
H28A C28 H28C 109.5 . .
H28B C28 H28C 109.5 . .
S2 C27 H27A 109.5 . .
S2 C27 H27B 109.5 . .
H27A C27 H27B 109.5 . .
S2 C27 H27C 109.5 . .
H27A C27 H27C 109.5 . .
H27B C27 H27C 109.5 . .
O9 S3 C30 106.0(4) . .
O9 S3 C29 108.0(4) . .
C30 S3 C29 95.3(7) . .
S3 C30 H30A 109.5 . .
S3 C30 H30B 109.5 . .
H30A C30 H30B 109.5 . .
S3 C30 H30C 109.5 . .
H30A C30 H30C 109.5 . .
H30B C30 H30C 109.5 . .
S3 C29 H29A 109.5 . .
S3 C29 H29B 109.5 . .
H29A C29 H29B 109.5 . .
S3 C29 H29C 109.5 . .
H29A C29 H29C 109.5 . .
H29B C29 H29C 109.5 . .
C7 O1 C1 115.9(4) . .
C8 O2 C3 118.0(4) . .
C9 O3 C5 116.3(4) . .
O1W O3W' O3W 120(2) 2_557 .

loop_
_geom_bond_atom_site_label_1
_geom_bond_atom_site_label_2
_geom_bond_distance
_geom_bond_site_symmetry_2
Ag1 N3 2.256(4) 1_444
Ag1 N1 2.280(4) .
Ag1 N2 2.291(4) 1_554
Ag1 O7 2.594(4) .
N1 C12 1.335(7) .
N1 C13 1.336(7) .
N2 C18 1.322(7) .
N2 C17 1.326(7) .
N2 Ag1 2.291(4) 1_556
N3 C23 1.324(6) .
N3 C22 1.330(7) .
N3 Ag1 2.256(4) 1_666
Sb1 F5' 1.782(15) .
Sb1 F6 1.797(12) .
Sb1 F6' 1.797(15) .
Sb1 F2 1.808(7) .
Sb1 F1 1.813(10) .
Sb1 F3' 1.817(14) .
Sb1 F1' 1.828(14) .
Sb1 F5 1.830(10) .
Sb1 F4 1.837(6) .
Sb1 F3 1.878(7) .
C1 C6 1.380(6) .
C1 C2 1.387(7) .
C1 O1 1.399(5) .
C2 C3 1.377(7) .
C2 H2A 0.9500 .
C3 C4 1.377(7) .
C3 O2 1.411(5) .
C4 C5 1.373(7) .
C4 H4A 0.9500 .
C5 C6 1.371(7) .
C5 O3 1.413(5) .
C6 H6A 0.9500 .
C7 O4 1.185(6) .
C7 O1 1.368(6) .
C7 C10 1.487(6) .
C8 O5 1.189(6) .
C8 O2 1.341(6) .
C8 C15 1.492(7) .
C9 O6 1.187(6) .
C9 O3 1.353(6) .
C9 C20 1.501(6) .
C10 C11 1.381(7) .
C10 C14 1.400(6) .
C11 C12 1.376(7) .
C11 H11A 0.9500 .
C12 H12A 0.9500 .
C13 C14 1.386(7) .
C13 H13A 0.9500 .
C14 H14A 0.9500 .
C15 C19 1.376(7) .
C15 C16 1.388(7) .
C16 C17 1.389(7) .
C16 H16A 0.9500 .
C17 H17A 0.9500 .
C18 C19 1.396(8) .
C18 H18A 0.9500 .
C19 H19A 0.9500 .
C20 C24 1.378(7) .
C20 C21 1.385(7) .
C21 C22 1.374(7) .
C21 H21A 0.9500 .
C22 H22A 0.9500 .
C23 C24 1.383(7) .
C23 H23A 0.9500 .
C24 H24A 0.9500 .
O7 S1 1.495(4) .
S1 C26 1.770(7) .
S1 C25 1.771(7) .
C25 H25A 0.9800 .
C25 H25B 0.9800 .
C25 H25C 0.9800 .
C26 H26A 0.9800 .
C26 H26B 0.9800 .
C26 H26C 0.9800 .
S2 O8 1.473(4) .
S2 C27 1.769(8) .
S2 C28 1.775(8) .
C28 H28A 0.9800 .
C28 H28B 0.9800 .
C28 H28C 0.9800 .
C27 H27A 0.9800 .
C27 H27B 0.9800 .
C27 H27C 0.9800 .
S3 O9 1.502(5) .
S3 C30 1.710(10) .
S3 C29 1.781(10) .
C30 H30A 0.9800 .
C30 H30B 0.9800 .
C30 H30C 0.9800 .
C29 H29A 0.9800 .
C29 H29B 0.9800 .
C29 H29C 0.9800 .
O1W O3W' 1.44(3) 2_557
O3W O3W' 1.80(3) .
O3W' O1W 1.44(3) 2_557

loop_
_geom_torsion_atom_site_label_1
_geom_torsion_atom_site_label_2
_geom_torsion_atom_site_label_3
_geom_torsion_atom_site_label_4
_geom_torsion
_geom_torsion_site_symmetry_1
N3 Ag1 N1 C12 124.8(4) 1_444
N2 Ag1 N1 C12 -59.0(4) 1_554
O7 Ag1 N1 C12 30.7(4) .
N3 Ag1 N1 C13 -69.0(4) 1_444
N2 Ag1 N1 C13 107.2(4) 1_554
O7 Ag1 N1 C13 -163.2(4) .
C6 C1 C2 C3 0.3(7) .
O1 C1 C2 C3 176.3(4) .
C1 C2 C3 C4 -0.5(7) .
C1 C2 C3 O2 173.3(4) .
C2 C3 C4 C5 0.8(7) .
O2 C3 C4 C5 -172.9(4) .
C3 C4 C5 C6 -0.9(7) .
C3 C4 C5 O3 -177.1(4) .
C4 C5 C6 C1 0.8(7) .
O3 C5 C6 C1 176.9(4) .
C2 C1 C6 C5 -0.5(7) .
O1 C1 C6 C5 -176.3(4) .
O4 C7 C10 C11 -179.0(5) .
O1 C7 C10 C11 1.1(7) .
O4 C7 C10 C14 2.2(8) .
O1 C7 C10 C14 -177.8(4) .
C14 C10 C11 C12 1.2(8) .
C7 C10 C11 C12 -177.6(5) .
C13 N1 C12 C11 -0.5(8) .
Ag1 N1 C12 C11 165.9(4) .
C10 C11 C12 N1 -0.7(8) .
C12 N1 C13 C14 1.1(8) .
Ag1 N1 C13 C14 -165.2(4) .
N1 C13 C14 C10 -0.5(8) .
C11 C10 C14 C13 -0.6(7) .
C7 C10 C14 C13 178.3(5) .
O5 C8 C15 C19 6.9(9) .
O2 C8 C15 C19 -173.3(5) .
O5 C8 C15 C16 -171.0(6) .
O2 C8 C15 C16 8.8(7) .
C19 C15 C16 C17 -0.3(8) .
C8 C15 C16 C17 177.6(5) .
C18 N2 C17 C16 1.0(8) .
Ag1 N2 C17 C16 -176.7(4) 1_556
C15 C16 C17 N2 -0.5(8) .
C17 N2 C18 C19 -0.6(9) .
Ag1 N2 C18 C19 177.1(5) 1_556
C16 C15 C19 C18 0.7(9) .
C8 C15 C19 C18 -177.3(5) .
N2 C18 C19 C15 -0.2(10) .
O6 C9 C20 C24 173.6(5) .
O3 C9 C20 C24 -4.5(7) .
O6 C9 C20 C21 -5.2(8) .
O3 C9 C20 C21 176.8(5) .
C24 C20 C21 C22 0.3(9) .
C9 C20 C21 C22 179.1(5) .
C23 N3 C22 C21 0.6(9) .
Ag1 N3 C22 C21 -179.9(5) 1_666
C20 C21 C22 N3 -0.6(9) .
C22 N3 C23 C24 -0.3(9) .
Ag1 N3 C23 C24 -179.8(4) 1_666
C21 C20 C24 C23 -0.1(8) .
C9 C20 C24 C23 -178.8(5) .
N3 C23 C24 C20 0.0(9) .
N3 Ag1 O7 S1 -29.4(12) 1_444
N1 Ag1 O7 S1 92.5(12) .
N2 Ag1 O7 S1 -151.9(12) 1_554
Ag1 O7 S1 C26 163.4(12) .
Ag1 O7 S1 C25 -92.0(12) .
O4 C7 O1 C1 9.6(7) .
C10 C7 O1 C1 -170.4(4) .
C6 C1 O1 C7 -110.1(5) .
C2 C1 O1 C7 73.8(5) .
O5 C8 O2 C3 3.5(8) .
C15 C8 O2 C3 -176.3(4) .
C4 C3 O2 C8 -84.8(6) .
C2 C3 O2 C8 101.1(5) .
O6 C9 O3 C5 -7.6(8) .
C20 C9 O3 C5 170.4(4) .
C6 C5 O3 C9 105.4(5) .
C4 C5 O3 C9 -78.2(5) .
